data_7027485
loop_
_publ_author_name
'Wong, Wai-Kwok'
'Zhang, Lilu'
'Xue, Feng'
'Mak, Thomas C. W.'

_publ_section_title
;
 Synthesis, characterization and crystal structures of neutral mono- and
 di-nuclear lanthanide(III) porphyrinate complexes
;
_journal_issue 17
_journal_name_full 'Journal of the Chemical Society, Dalton Transactions'
_journal_page_first 3053
_journal_paper_doi 10.1039/a903127h
_journal_year 1999
_chemical_formula_sum 'C100 H87 Cl2 N8 O6.5 Y2'
_chemical_formula_weight 1753.50
_chemical_name_systematic
; 

 ? 

;
_space_group_IT_number 1
_symmetry_cell_setting triclinic
_symmetry_space_group_name_Hall 'P 1'
_symmetry_space_group_name_H-M 'P 1'
_atom_sites_solution_hydrogens geom
_atom_sites_solution_primary direct
_atom_sites_solution_secondary difmap
_audit_creation_method Manual
_cell_angle_alpha 63.95(2)
_cell_angle_beta 87.14(2)
_cell_angle_gamma 71.12(2)
_cell_formula_units_Z 1
_cell_length_a 13.607(2)
_cell_length_b 14.732(2)
_cell_length_c 14.933(2)
_cell_measurement_reflns_used '91 from 4 still frames'
_cell_measurement_temperature 293(2)
_cell_measurement_theta_max 26
_cell_measurement_theta_min 2
_cell_volume 2529.6(9)
_computing_cell_refinement 'BioteX 1.0 (MSC, 1990)'
_computing_data_collection 'BioteX 1.0 (MSC, 1990)'
_computing_data_reduction 'BioteX 1.0 (MSC, 1990)'
_computing_molecular_graphics 'XP in SHELXTL-PC (Siemens, 1990)'
_computing_structure_refinement 'SHELXL-97 (Sheldrick, 1997)'
_computing_structure_solution 'SHELXS-97 (Sheldrick, 1990)'
_diffrn_ambient_temperature 293(2)
_diffrn_measured_fraction_theta_full 0.808
_diffrn_measured_fraction_theta_max 0.808
_diffrn_measurement_device_type 'Rigaku RAXIS IIc'
_diffrn_measurement_method
;

Data was collected to 0.82\%A and 80% completeness by taking

36 oscillation frames in the range of 0 - 180\%, \D\f = 5\%,

10 min. per frame.  Crystal to detector distance is 77.766 mm,

background level -30.

;
_diffrn_radiation_monochromator graphite
_diffrn_radiation_source
;

Rigaku RU-200 rotating-anode generator powered at 50kV / 90mA

;
_diffrn_radiation_type MoK\a
_diffrn_radiation_wavelength 0.71073
_diffrn_reflns_av_R_equivalents 0.0000
_diffrn_reflns_av_sigmaI/netI 0.1100
_diffrn_reflns_limit_h_max 15
_diffrn_reflns_limit_h_min -16
_diffrn_reflns_limit_k_max 0
_diffrn_reflns_limit_k_min -17
_diffrn_reflns_limit_l_max 15
_diffrn_reflns_limit_l_min -17
_diffrn_reflns_number 6225
_diffrn_reflns_theta_full 25.59
_diffrn_reflns_theta_max 25.59
_diffrn_reflns_theta_min 2.08
_exptl_absorpt_coefficient_mu 1.246
_exptl_absorpt_correction_T_max 1.149
_exptl_absorpt_correction_T_min 0.855
_exptl_absorpt_correction_type ABSCOR
_exptl_crystal_colour 'Dark red'
_exptl_crystal_density_diffrn 1.151
_exptl_crystal_density_method 'not measured'
_exptl_crystal_description block
_exptl_crystal_F_000 907
_exptl_crystal_size_max 0.40
_exptl_crystal_size_mid 0.30
_exptl_crystal_size_min 0.20
_refine_diff_density_max 1.06
_refine_diff_density_min -0.35
_refine_diff_density_rms 0.091
_refine_ls_abs_structure_details 'Flack H D (1983), Acta Cryst. A39, 876-881'
_refine_ls_abs_structure_Flack 0.025(13)
_refine_ls_extinction_method none
_refine_ls_goodness_of_fit_ref 1.33
_refine_ls_hydrogen_treatment mixed
_refine_ls_matrix_type fullcycle
_refine_ls_number_parameters 1071
_refine_ls_number_reflns 3532
_refine_ls_number_restraints 0
_refine_ls_R_factor_all 0.1361
_refine_ls_R_factor_gt 0.0779
_refine_ls_shift/su_max 0.063
_refine_ls_shift/su_mean 0.025
_refine_ls_structure_factor_coef F
_refine_ls_weighting_details 'calc w=1/[\s^2^(Fo) + 0.0050Fo^2^]'
_refine_ls_weighting_scheme calc
_refine_ls_wR_factor_gt 0.1027
_refine_ls_wR_factor_ref 0.1863
_reflns_number_gt 3532
_reflns_number_total 6255
_reflns_threshold_expression >3sigma(I)
_cod_data_source_file 903127hsup1.cif
_cod_data_source_block 2
_cod_depositor_comments
;
The following automatic conversions were performed:
'_atom_site_symetry_multiplicity' tag replaced with
'_atom_site_symmetry_multiplicity'.

Automatic conversion script
Id: cif_correct_tags 1440 2010-10-19 06:21:57Z saulius 

The following automatic conversions were performed:

'_symmetry_cell_setting' value 'Triclinic' changed to 'triclinic'
according to /home/saulius/struct/CIF-dictionaries/cif_core.dic
dictionary named 'cif_core.dic' version 2.4.2 from 2011-04-26.

Automatic conversion script
Id: cif_fix_values 1891 2012-01-12 08:04:46Z andrius 
;
_cod_original_cell_volume 2529.6(3)
_cod_original_sg_symbol_H-M P1
_cod_original_formula_sum 'C100 H87 Cl2 N8 O6.50 Y2'
_cod_database_code 7027485

loop_
_symmetry_equiv_pos_as_xyz
'x, y, z'

loop_
_atom_site_label
_atom_site_type_symbol
_atom_site_fract_x
_atom_site_fract_y
_atom_site_fract_z
_atom_site_U_iso_or_equiv
_atom_site_adp_type
_atom_site_occupancy
_atom_site_symmetry_multiplicity
_atom_site_calc_flag
_atom_site_refinement_flags
Y1 Y 0.18640 0.10629 0.29971 0.0565(4) Uani 1 1 d D
Cl1 Cl 0.0568(4) 0.0017(4) 0.4285(4) 0.151(1) Uani 1 1 d D
O1W O 0.3149(5) -0.0554(5) 0.4214(5) 0.112(1) Uani 1 1 d D
O4W O 0.1883(5) -0.1827(5) 0.7574(5) 0.161(1) Uani 1 1 d D
N1 N 0.0428(4) 0.2359(4) 0.3093(4) 0.068(1) Uani 1 1 d D
N2 N 0.1135(4) 0.2099(4) 0.1322(4) 0.062(1) Uani 1 1 d D
N3 N 0.3279(4) 0.1378(4) 0.2192(4) 0.057(1) Uani 1 1 d D
N4 N 0.2531(4) 0.1762(4) 0.3856(4) 0.047(1) Uani 1 1 d D
C1 C 0.0236(5) 0.2580(5) 0.3899(4) 0.062(1) Uani 1 1 d D
C2 C -0.0782(5) 0.3315(5) 0.3762(5) 0.074(1) Uani 1 1 d D
H2 H -0.1075 0.3667 0.4172 0.080 Uiso 1 1 calc R
C3 C -0.1324(5) 0.3423(5) 0.2815(4) 0.047(1) Uani 1 1 d D
H3 H -0.2045 0.3766 0.2544 0.080 Uiso 1 1 calc R
C4 C -0.0487(4) 0.2899(5) 0.2463(4) 0.063(1) Uani 1 1 d D
C5 C -0.0647(5) 0.2983(5) 0.1484(5) 0.060(1) Uani 1 1 d D
C6 C 0.0091(4) 0.2560(5) 0.0965(4) 0.051(1) Uani 1 1 d D
C7 C -0.0112(5) 0.2681(5) 0.0030(5) 0.060(1) Uani 1 1 d D
H7 H -0.0783 0.3028 -0.0358 0.080 Uiso 1 1 calc R
C8 C 0.0826(5) 0.2216(5) -0.0269(5) 0.073(1) Uani 1 1 d D
H8 H 0.0934 0.2140 -0.0877 0.080 Uiso 1 1 calc R
C9 C 0.1651(5) 0.1856(5) 0.0598(4) 0.084(1) Uani 1 1 d D
C10 C 0.2681(5) 0.1675(5) 0.0463(5) 0.063(1) Uani 1 1 d D
C11 C 0.3397(5) 0.1472(5) 0.1240(4) 0.071(1) Uani 1 1 d D
C12 C 0.4630(5) 0.1330(5) 0.1053(5) 0.074(1) Uani 1 1 d D
H12 H 0.4963 0.1320 0.0474 0.080 Uiso 1 1 calc R
C13 C 0.5058(5) 0.1234(5) 0.1878(5) 0.077(1) Uani 1 1 d D
H13 H 0.5766 0.1179 0.1999 0.080 Uiso 1 1 calc R
C14 C 0.4237(4) 0.1227(4) 0.2597(4) 0.045(1) Uani 1 1 d D
C15 C 0.4440(5) 0.1138(4) 0.3525(4) 0.038(1) Uani 1 1 d D
C16 C 0.3595(4) 0.1342(5) 0.4130(5) 0.066(1) Uani 1 1 d D
C17 C 0.3801(5) 0.1364(5) 0.5165(5) 0.065(1) Uani 1 1 d D
H17 H 0.4464 0.1135 0.5535 0.080 Uiso 1 1 calc R
C18 C 0.2889(5) 0.1756(5) 0.5396(5) 0.066(1) Uani 1 1 d D
H18 H 0.2747 0.1969 0.5924 0.080 Uiso 1 1 calc R
C19 C 0.2074(4) 0.1823(5) 0.4687(4) 0.055(1) Uani 1 1 d D
C20 C 0.1015(5) 0.2336(4) 0.4599(5) 0.051(1) Uani 1 1 d .
C22 C -0.2049(4) 0.4494(4) 0.0135(4) 0.073(1) Uani 1 1 d G
H22 H -0.1535 0.4832 -0.0140 0.080 Uiso 1 1 calc G
C23 C -0.3077 0.4993 -0.0317 0.103(1) Uani 1 1 d G
H23 H -0.3271 0.5674 -0.0902 0.080 Uiso 1 1 calc G
C24 C -0.3823 0.4502 0.0082 0.111(1) Uani 1 1 d G
H24 H -0.4531 0.4845 -0.0229 0.080 Uiso 1 1 calc G
C25 C -0.3542 0.3512 0.0932 0.095(1) Uani 1 1 d G
H25 H -0.4055 0.3175 0.1207 0.080 Uiso 1 1 calc G
C26 C -0.2513 0.3014 0.1384 0.088(1) Uani 1 1 d G
H26 H -0.2319 0.2333 0.1969 0.080 Uiso 1 1 calc G
C21 C -0.1767 0.3505 0.0985 0.056(1) Uani 1 1 d G
C28 C 0.2781(4) 0.2501(4) -0.1433(4) 0.089(1) Uani 1 1 d G
H28 H 0.2303 0.3164 -0.1476 0.080 Uiso 1 1 calc G
C29 C 0.3120 0.2426 -0.2304 0.071(1) Uani 1 1 d G
H29 H 0.2875 0.3039 -0.2945 0.080 Uiso 1 1 calc G
C30 C 0.3816 0.1462 -0.2241 0.072(1) Uani 1 1 d G
H30 H 0.4049 0.1410 -0.2840 0.080 Uiso 1 1 calc G
C31 C 0.4172 0.0571 -0.1309 0.088(1) Uani 1 1 d G
H31 H 0.4651 -0.0093 -0.1266 0.080 Uiso 1 1 calc G
C32 C 0.3833 0.0646 -0.0439 0.084(1) Uani 1 1 d G
H32 H 0.4079 0.0033 0.0203 0.080 Uiso 1 1 calc G
C27 C 0.3138 0.1610 -0.0501 0.060(1) Uani 1 1 d G
C34 C 0.6191(4) -0.0021(4) 0.4309(4) 0.139(1) Uani 1 1 d G
H34 H 0.5948 -0.0608 0.4444 0.080 Uiso 1 1 calc G
C35 C 0.7227 -0.0221 0.4600 0.110(1) Uani 1 1 d G
H35 H 0.7698 -0.0946 0.4937 0.080 Uiso 1 1 calc G
C36 C 0.7580 0.0631 0.4403 0.087(1) Uani 1 1 d G
H36 H 0.8293 0.0494 0.4604 0.080 Uiso 1 1 calc G
C37 C 0.6895 0.1685 0.3914 0.086(1) Uani 1 1 d G
H37 H 0.7138 0.2272 0.3779 0.080 Uiso 1 1 calc G
C38 C 0.5858 0.1885 0.3623 0.084(1) Uani 1 1 d G
H38 H 0.5387 0.2610 0.3287 0.080 Uiso 1 1 calc G
C33 C 0.5506 0.1032 0.3820 0.073(1) Uani 1 1 d G
C40 C 0.0833(4) 0.3170(4) 0.5822(4) 0.071(1) Uani 1 1 d G
H40 H 0.1265 0.3574 0.5438 0.080 Uiso 1 1 calc G
C41 C 0.0454 0.3268 0.6672 0.068(1) Uani 1 1 d G
H41 H 0.0626 0.3738 0.6874 0.080 Uiso 1 1 calc G
C42 C -0.0175 0.2681 0.7229 0.129(1) Uani 1 1 d G
H42 H -0.0435 0.2748 0.7815 0.080 Uiso 1 1 calc G
C43 C -0.0425 0.1997 0.6936 0.098(1) Uani 1 1 d G
H43 H -0.0857 0.1594 0.7320 0.080 Uiso 1 1 calc G
C44 C -0.0046 0.1900 0.6086 0.089(1) Uani 1 1 d G
H44 H -0.0218 0.1430 0.5884 0.080 Uiso 1 1 calc G
C39 C 0.0583 0.2486 0.5528 0.061(1) Uani 1 1 d D
O1 O 0.2467(4) -0.0294(4) 0.2349(4) 0.074(1) Uani 1 1 d D
C89 C 0.1768(4) -0.0524(4) 0.1868(4) 0.095(1) Uani 1 1 d D
H89A H 0.1199 -0.0634 0.2261 0.150 Uiso 1 1 calc R
H89B H 0.1498 0.0059 0.1213 0.150 Uiso 1 1 calc R
C90 C 0.2377(4) -0.1527(4) 0.1785(5) 0.198(1) Uani 1 1 d D
H90A H 0.2292 -0.1410 0.1104 0.150 Uiso 1 1 calc R
H90B H 0.2138 -0.2104 0.2215 0.150 Uiso 1 1 calc R
C91 C 0.3467(4) -0.1785(4) 0.2087(5) 0.138(1) Uani 1 1 d D
H91A H 0.3742 -0.2504 0.2614 0.150 Uiso 1 1 calc R
H91B H 0.3867 -0.1715 0.1527 0.150 Uiso 1 1 calc R
C92 C 0.3502(4) -0.0998(4) 0.2452(5) 0.096(1) Uani 1 1 d D
H92A H 0.3932 -0.0594 0.2061 0.150 Uiso 1 1 calc R
H92B H 0.3784 -0.1373 0.3144 0.150 Uiso 1 1 calc R
O5 O -0.2048(5) -0.0399(4) 0.8033(5) 0.259(1) Uani 0.5 1 d PD
C105 C -0.2704(4) -0.0879(4) 0.7824(5) 0.123(1) Uani 0.5 1 d PD
H10K H -0.2361 -0.1268 0.7457 0.150 Uiso 0.5 1 calc PR
H10L H -0.2896 -0.1355 0.8433 0.150 Uiso 0.5 1 calc PR
C106 C -0.3643(5) 0.0048(4) 0.7202(5) 0.112(1) Uani 0.5 1 d PD
H10M H -0.4244 0.0027 0.7566 0.150 Uiso 0.5 1 calc PR
H10N H -0.3770 0.0022 0.6589 0.150 Uiso 0.5 1 calc PR
C107 C -0.3426(4) 0.1019(4) 0.6985(5) 0.185(1) Uani 0.5 1 d PD
H10O H -0.3608 0.1510 0.6286 0.150 Uiso 0.5 1 calc PR
H10P H -0.3812 0.1355 0.7378 0.150 Uiso 0.5 1 calc PR
C108 C -0.2276(4) 0.0671(5) 0.7263(5) 0.256(1) Uani 0.5 1 d PD
H10Q H -0.2117 0.1116 0.7508 0.150 Uiso 0.5 1 calc PR
H10R H -0.1894 0.0686 0.6701 0.150 Uiso 0.5 1 calc PR
Y2 Y 0.16485(14) -0.36460(14) 0.55454(14) 0.0618(4) Uani 1 1 d D
Cl2 Cl 0.3070(3) -0.2815(3) 0.4994(3) 0.092(1) Uani 1 1 d D
O2W O 0.0579(5) -0.2113(4) 0.4181(5) 0.093(1) Uani 1 1 d D
O3W O 0.1525(5) -0.2326(5) 0.6052(5) 0.154(1) Uani 1 1 d D
N5 N 0.0896(4) -0.4266(4) 0.4594(4) 0.074(1) Uani 1 1 d D
N6 N 0.0161(4) -0.4025(4) 0.6443(4) 0.066(1) Uani 1 1 d D
N7 N 0.2315(4) -0.4761(4) 0.7263(4) 0.063(1) Uani 1 1 d D
N8 N 0.3091(4) -0.5136(4) 0.5536(4) 0.050(1) Uani 1 1 d D
C45 C 0.1427(4) -0.4648(4) 0.3948(4) 0.060(1) Uani 1 1 d D
C46 C 0.0725(5) -0.4388(5) 0.3213(5) 0.069(1) Uani 1 1 d D
H46 H 0.0847 -0.4339 0.2558 0.080 Uiso 1 1 calc R
C47 C -0.0245(5) -0.4196(5) 0.3617(5) 0.062(1) Uani 1 1 d D
H47 H -0.0897 -0.4108 0.3314 0.080 Uiso 1 1 calc R
C48 C -0.0131(4) -0.4161(4) 0.4436(4) 0.048(1) Uani 1 1 d D
C49 C -0.0800(5) -0.4013(5) 0.5009(5) 0.067(1) Uani 1 1 d D
C50 C -0.0747(4) -0.3939(5) 0.5994(4) 0.091(1) Uani 1 1 d D
C51 C -0.1484(5) -0.3837(5) 0.6607(5) 0.072(1) Uani 1 1 d D
H51 H -0.2215 -0.3689 0.6467 0.080 Uiso 1 1 calc R
C52 C -0.1016(5) -0.3962(5) 0.7460(5) 0.086(1) Uani 1 1 d D
H52 H -0.1360 -0.3964 0.8038 0.080 Uiso 1 1 calc R
C53 C -0.0052(5) -0.4090(5) 0.7375(4) 0.057(1) Uani 1 1 d D
C54 C 0.0722(5) -0.4238(5) 0.8053(5) 0.067(1) Uani 1 1 d D
C55 C 0.1859(4) -0.4659(4) 0.8072(4) 0.043(1) Uani 1 1 d D
C56 C 0.2596(5) -0.4965(5) 0.8809(5) 0.070(1) Uani 1 1 d D
H56 H 0.2445 -0.5013 0.9460 0.080 Uiso 1 1 calc R
C57 C 0.3498(5) -0.5180(5) 0.8549(5) 0.093(1) Uani 1 1 d D
H57 H 0.4135 -0.5326 0.8917 0.080 Uiso 1 1 calc R
C58 C 0.3379(4) -0.5153(5) 0.7509(5) 0.072(1) Uani 1 1 d D
C59 C 0.4190(5) -0.5503(5) 0.7001(5) 0.060(1) Uani 1 1 d D
C60 C 0.4028(4) -0.5577(5) 0.6129(4) 0.058(1) Uani 1 1 d D
C61 C 0.4810(5) -0.6066(5) 0.5521(5) 0.074(1) Uani 1 1 d D
H61 H 0.5526 -0.6510 0.5756 0.080 Uiso 1 1 calc R
C62 C 0.4384(5) -0.5806(5) 0.4726(5) 0.060(1) Uani 1 1 d D
H62 H 0.4725 -0.5911 0.4183 0.080 Uiso 1 1 calc R
C63 C 0.3292(5) -0.5319(4) 0.4704(4) 0.053(1) Uani 1 1 d D
C64 C 0.2523(5) -0.4950(5) 0.3822(5) 0.068(1) Uani 1 1 d .
C66 C -0.2793(4) -0.2804(4) 0.4298(4) 0.075(1) Uani 1 1 d G
H66 H -0.2674 -0.2155 0.4184 0.080 Uiso 1 1 calc G
C67 C -0.3793 -0.2774 0.4085 0.108(1) Uani 1 1 d G
H67 H -0.4363 -0.2105 0.3825 0.080 Uiso 1 1 calc G
C68 C -0.3966 -0.3716 0.4251 0.094(1) Uani 1 1 d G
H68 H -0.4654 -0.3695 0.4105 0.080 Uiso 1 1 calc G
C69 C -0.3139 -0.4687 0.4629 0.115(1) Uani 1 1 d G
H69 H -0.3258 -0.5336 0.4743 0.080 Uiso 1 1 calc G
C70 C -0.2139 -0.4717 0.4841 0.087(1) Uani 1 1 d G
H70 H -0.1570 -0.5386 0.5101 0.080 Uiso 1 1 calc G
C65 C -0.1966 -0.3775 0.4675 0.072(1) Uani 1 1 d G
C72 C 0.0637(4) -0.5022(4) 0.9919(4) 0.066(1) Uani 1 1 d G
H72 H 0.1034 -0.5728 0.9999 0.080 Uiso 1 1 calc G
C73 C 0.0286 -0.4869 1.0753 0.100(1) Uani 1 1 d G
H73 H 0.0443 -0.5470 1.1407 0.080 Uiso 1 1 calc G
C74 C -0.0291 -0.3843 1.0637 0.158(1) Uani 1 1 d G
H74 H -0.0532 -0.3738 1.1211 0.080 Uiso 1 1 calc G
C75 C -0.0518 -0.2970 0.9687 0.137(1) Uani 1 1 d G
H75 H -0.0915 -0.2264 0.9608 0.080 Uiso 1 1 calc G
C76 C -0.0167 -0.3123 0.8853 0.100(1) Uani 1 1 d G
H76 H -0.0323 -0.2522 0.8200 0.080 Uiso 1 1 calc G
C71 C 0.0410 -0.4149 0.8969 0.080(1) Uani 1 1 d G
C78 C 0.5495(4) -0.7057(4) 0.8315(4) 0.121(1) Uani 1 1 d G
H78 H 0.4954 -0.7370 0.8526 0.080 Uiso 1 1 calc G
C79 C 0.6491 -0.7601 0.8839 0.118(1) Uani 1 1 d G
H79 H 0.6637 -0.8289 0.9411 0.080 Uiso 1 1 calc G
C80 C 0.7277 -0.7146 0.8533 0.087(1) Uani 1 1 d G
H80 H 0.7963 -0.7520 0.8893 0.080 Uiso 1 1 calc G
C81 C 0.7065 -0.6146 0.7702 0.110(1) Uani 1 1 d G
H81 H 0.7605 -0.5833 0.7491 0.080 Uiso 1 1 calc G
C82 C 0.6068 -0.5602 0.7178 0.084(1) Uani 1 1 d G
H82 H 0.5922 -0.4915 0.6607 0.080 Uiso 1 1 calc G
C77 C 0.5283 -0.6058 0.7485 0.096(1) Uani 1 1 d G
C84 C 0.2621(4) -0.5862(4) 0.2776(4) 0.065(1) Uani 1 1 d G
H84 H 0.2155 -0.6209 0.3173 0.080 Uiso 1 1 calc G
C85 C 0.3003 -0.6062 0.1972 0.083(1) Uani 1 1 d G
H85 H 0.2799 -0.6547 0.1816 0.080 Uiso 1 1 calc G
C86 C 0.3680 -0.5558 0.1396 0.066(1) Uani 1 1 d G
H86 H 0.3943 -0.5696 0.0842 0.080 Uiso 1 1 calc G
C87 C 0.3976 -0.4854 0.1622 0.078(1) Uani 1 1 d G
H87 H 0.4443 -0.4507 0.1225 0.080 Uiso 1 1 calc G
C88 C 0.3595 -0.4654 0.2426 0.079(1) Uani 1 1 d G
H88 H 0.3798 -0.4169 0.2582 0.080 Uiso 1 1 calc G
C83 C 0.2917 -0.5158 0.3003 0.075(1) Uani 1 1 d G
O2 O -0.0682(5) -0.1328(4) 0.2441(4) 0.061(1) Uani 0.5 1 d PD
C93 C -0.1536(5) -0.0410(5) 0.2350(4) 0.107(1) Uani 0.5 1 d PD
H93A H -0.2162 -0.0586 0.2523 0.150 Uiso 0.5 1 calc PR
H93B H -0.1385 -0.0117 0.2766 0.150 Uiso 0.5 1 calc PR
C94 C -0.1634(5) 0.0355(4) 0.1261(4) 0.087(1) Uani 0.5 1 d PD
H94A H -0.1192 0.0779 0.1150 0.150 Uiso 0.5 1 calc PR
H94B H -0.2345 0.0819 0.1026 0.150 Uiso 0.5 1 calc PR
C95 C -0.1303(5) -0.0325(4) 0.0763(4) 0.102(1) Uani 0.5 1 d PD
H95A H -0.1901 -0.0360 0.0481 0.150 Uiso 0.5 1 calc PR
H95B H -0.0889 -0.0046 0.0239 0.150 Uiso 0.5 1 calc PR
C96 C -0.0664(5) -0.1420(4) 0.1532(4) 0.127(1) Uani 0.5 1 d PD
H96A H 0.0038 -0.1619 0.1365 0.150 Uiso 0.5 1 calc PR
H96B H -0.0970 -0.1943 0.1586 0.150 Uiso 0.5 1 calc PR
O3 O -0.2996(5) -0.3316(4) 0.1771(5) 0.126(1) Uani 0.5 1 d PD
C97 C -0.3206(5) -0.2206(4) 0.1133(4) 0.128(1) Uani 0.5 1 d PD
H97A H -0.3663 -0.1768 0.1410 0.150 Uiso 0.5 1 calc PR
H97B H -0.2574 -0.2035 0.1004 0.150 Uiso 0.5 1 calc PR
C98 C -0.3728(5) -0.2080(4) 0.0204(4) 0.265(1) Uani 0.5 1 d PD
H98A H -0.3217 -0.2218 -0.0229 0.150 Uiso 0.5 1 calc PR
H98B H -0.4219 -0.1367 -0.0147 0.150 Uiso 0.5 1 calc PR
C99 C -0.4265(5) -0.2857(4) 0.0527(4) 0.110(1) Uani 0.5 1 d PD
H99A H -0.4994 -0.2516 0.0541 0.150 Uiso 0.5 1 calc PR
H99B H -0.4186 -0.3186 0.0085 0.150 Uiso 0.5 1 calc PR
C100 C -0.3767(5) -0.3678(5) 0.1564(4) 0.123(1) Uani 0.5 1 d PD
H10A H -0.3450 -0.4372 0.1583 0.150 Uiso 0.5 1 calc PR
H10B H -0.4272 -0.3715 0.2039 0.150 Uiso 0.5 1 calc PR
O4 O 0.4558(5) -0.1474(4) 0.5878(4) 0.088(1) Uani 0.5 1 d PD
C101 C 0.4798(5) -0.1274(4) 0.6678(4) 0.145(1) Uani 0.5 1 d PD
H10C H 0.5144 -0.0751 0.6454 0.150 Uiso 0.5 1 calc PR
H10D H 0.4180 -0.1036 0.6967 0.150 Uiso 0.5 1 calc PR
C102 C 0.5514(5) -0.2353(4) 0.7407(5) 0.104(1) Uani 0.5 1 d PD
H10E H 0.5427 -0.2443 0.8080 0.150 Uiso 0.5 1 calc PR
H10F H 0.6226 -0.2414 0.7282 0.150 Uiso 0.5 1 calc PR
C103 C 0.5247(5) -0.3163(4) 0.7274(4) 0.110(1) Uani 0.5 1 d PD
H10G H 0.5864 -0.3749 0.7344 0.150 Uiso 0.5 1 calc PR
H10H H 0.4786 -0.3428 0.7750 0.150 Uiso 0.5 1 calc PR
C104 C 0.4714(5) -0.2585(4) 0.6226(4) 0.145(1) Uani 0.5 1 d PD
H10I H 0.4054 -0.2691 0.6223 0.150 Uiso 0.5 1 calc PR
H10J H 0.5144 -0.2847 0.5803 0.150 Uiso 0.5 1 calc PR

loop_
_atom_site_aniso_label
_atom_site_aniso_U_11
_atom_site_aniso_U_22
_atom_site_aniso_U_33
_atom_site_aniso_U_23
_atom_site_aniso_U_13
_atom_site_aniso_U_12
Y1 0.0491(4) 0.0689(4) 0.0591(4) -0.0152(4) 0.0020(4) -0.0380(4)
Cl1 0.114(1) 0.104(1) 0.210(1) -0.048(1) 0.041(1) -0.044(1)
O1W 0.115(1) 0.101(1) 0.102(1) -0.035(1) -0.001(1) -0.031(1)
O4W 0.167(1) 0.168(1) 0.159(1) -0.055(1) 0.017(1) -0.084(1)
N1 0.050(1) 0.073(1) 0.060(1) -0.007(1) -0.013(1) -0.019(1)
N2 0.053(1) 0.085(1) 0.055(1) -0.021(1) -0.004(1) -0.039(1)
N3 0.056(1) 0.058(1) 0.057(1) -0.010(1) 0.000(1) -0.033(1)
N4 0.045(1) 0.060(1) 0.042(1) -0.015(1) -0.016(1) -0.028(1)
C1 0.054(1) 0.084(1) 0.053(1) -0.016(1) -0.001(1) -0.041(1)
C2 0.061(1) 0.083(1) 0.078(1) -0.026(1) -0.015(1) -0.032(1)
C3 0.041(1) 0.075(1) 0.035(1) -0.014(1) 0.000(1) -0.036(1)
C4 0.049(1) 0.069(1) 0.068(1) -0.028(1) -0.005(1) -0.020(1)
C5 0.055(1) 0.070(1) 0.056(1) -0.023(1) 0.000(1) -0.028(1)
C6 0.041(1) 0.050(1) 0.044(1) 0.008(1) -0.007(1) -0.021(1)
C7 0.040(1) 0.086(1) 0.052(1) -0.012(1) -0.020(1) -0.033(1)
C8 0.078(1) 0.092(1) 0.066(1) -0.028(1) -0.011(1) -0.048(1)
C9 0.081(1) 0.096(1) 0.071(1) -0.016(1) -0.009(1) -0.042(1)
C10 0.064(1) 0.064(1) 0.057(1) -0.015(1) 0.000(1) -0.029(1)
C11 0.058(1) 0.075(1) 0.069(1) -0.007(1) 0.000(1) -0.032(1)
C12 0.074(1) 0.094(1) 0.060(1) -0.017(1) -0.010(1) -0.046(1)
C13 0.066(1) 0.095(1) 0.062(1) -0.020(1) 0.010(1) -0.035(1)
C14 0.043(1) 0.056(1) 0.045(1) -0.021(1) 0.007(1) -0.027(1)
C15 0.045(1) 0.028(1) 0.036(1) 0.000(1) -0.007(1) -0.017(1)
C16 0.058(1) 0.063(1) 0.060(1) -0.018(1) -0.005(1) -0.013(1)
C17 0.065(1) 0.087(1) 0.055(1) -0.019(1) -0.022(1) -0.042(1)
C18 0.062(1) 0.094(1) 0.045(1) -0.018(1) -0.017(1) -0.038(1)
C19 0.058(1) 0.055(1) 0.048(1) -0.022(1) 0.004(1) -0.018(1)
C20 0.059(1) 0.057(1) 0.052(1) -0.026(1) -0.006(1) -0.030(1)
C22 0.039(1) 0.085(1) 0.069(1) -0.014(1) -0.015(1) -0.014(1)
C23 0.087(1) 0.108(1) 0.086(1) -0.020(1) -0.022(1) -0.025(1)
C24 0.100(1) 0.129(1) 0.118(1) -0.043(1) -0.001(1) -0.063(1)
C25 0.064(1) 0.125(1) 0.083(1) -0.035(1) -0.005(1) -0.031(1)
C26 0.079(1) 0.090(1) 0.084(1) -0.036(1) 0.003(1) -0.024(1)
C21 0.035(1) 0.069(1) 0.039(1) -0.005(1) -0.011(1) -0.009(1)
C28 0.086(1) 0.090(1) 0.084(1) -0.014(1) 0.005(1) -0.043(1)
C29 0.070(1) 0.095(1) 0.053(1) -0.031(1) -0.008(1) -0.033(1)
C30 0.067(1) 0.111(1) 0.051(1) -0.025(1) -0.015(1) -0.051(1)
C31 0.095(1) 0.099(1) 0.081(1) -0.014(1) 0.014(1) -0.062(1)
C32 0.089(1) 0.096(1) 0.066(1) -0.015(1) 0.025(1) -0.048(1)
C27 0.054(1) 0.070(1) 0.054(1) -0.011(1) 0.002(1) -0.033(1)
C34 0.132(1) 0.151(1) 0.172(1) -0.072(1) -0.014(1) -0.085(1)
C35 0.089(1) 0.118(1) 0.125(1) -0.031(1) -0.021(1) -0.056(1)
C36 0.071(1) 0.096(1) 0.092(1) -0.020(1) 0.004(1) -0.045(1)
C37 0.083(1) 0.099(1) 0.092(1) -0.043(1) -0.003(1) -0.046(1)
C38 0.066(1) 0.097(1) 0.080(1) -0.020(1) 0.000(1) -0.036(1)
C33 0.070(1) 0.076(1) 0.081(1) -0.031(1) -0.013(1) -0.036(1)
C40 0.079(1) 0.072(1) 0.058(1) -0.015(1) -0.002(1) -0.030(1)
C41 0.085(1) 0.072(1) 0.054(1) -0.020(1) -0.009(1) -0.038(1)
C42 0.129(1) 0.147(1) 0.114(1) -0.035(1) 0.012(1) -0.069(1)
C43 0.096(1) 0.110(1) 0.090(1) -0.054(1) 0.022(1) -0.035(1)
C44 0.100(1) 0.081(1) 0.083(1) -0.031(1) 0.030(1) -0.034(1)
C39 0.057(1) 0.084(1) 0.040(1) -0.014(1) 0.000(1) -0.032(1)
O1 0.086(1) 0.068(1) 0.067(1) -0.010(1) 0.002(1) -0.040(1)
C89 0.117(1) 0.080(1) 0.109(1) -0.032(1) 0.001(1) -0.058(1)
C90 0.192(1) 0.181(1) 0.197(1) -0.033(1) 0.022(1) -0.084(1)
C91 0.143(1) 0.138(1) 0.151(1) -0.056(1) 0.021(1) -0.074(1)
C92 0.088(1) 0.095(1) 0.106(1) -0.030(1) -0.003(1) -0.045(1)
O5 0.260(1) 0.263(1) 0.265(1) -0.089(1) 0.021(1) -0.125(1)
C105 0.122(1) 0.113(1) 0.129(1) -0.036(1) 0.015(1) -0.052(1)
C106 0.110(1) 0.111(1) 0.110(1) -0.039(1) 0.010(1) -0.045(1)
C107 0.193(1) 0.188(1) 0.190(1) -0.069(1) 0.017(1) -0.096(1)
C108 0.260(1) 0.256(1) 0.262(1) -0.094(1) 0.032(1) -0.120(1)
Y2 0.0650(4) 0.0635(4) 0.0477(4) -0.0099(4) -0.0174(4) -0.0226(4)
Cl2 0.077(1) 0.072(1) 0.112(1) -0.029(1) 0.015(1) -0.025(1)
O2W 0.091(1) 0.094(1) 0.084(1) -0.034(1) -0.012(1) -0.027(1)
O3W 0.173(1) 0.153(1) 0.159(1) -0.054(1) -0.002(1) -0.087(1)
N5 0.067(1) 0.062(1) 0.071(1) 0.000(1) 0.016(1) -0.027(1)
N6 0.058(1) 0.083(1) 0.063(1) -0.014(1) -0.012(1) -0.044(1)
N7 0.047(1) 0.055(1) 0.066(1) -0.003(1) -0.003(1) -0.018(1)
N8 0.067(1) 0.048(1) 0.041(1) -0.016(1) 0.005(1) -0.028(1)
C45 0.083(1) 0.057(1) 0.050(1) -0.027(1) 0.007(1) -0.031(1)
C46 0.072(1) 0.091(1) 0.062(1) -0.028(1) -0.005(1) -0.049(1)
C47 0.054(1) 0.069(1) 0.052(1) -0.014(1) -0.001(1) -0.023(1)
C48 0.048(1) 0.057(1) 0.056(1) -0.020(1) -0.001(1) -0.038(1)
C49 0.071(1) 0.075(1) 0.065(1) -0.021(1) -0.014(1) -0.039(1)
C50 0.081(1) 0.097(1) 0.082(1) -0.017(1) -0.006(1) -0.036(1)
C51 0.055(1) 0.105(1) 0.061(1) -0.027(1) 0.006(1) -0.041(1)
C52 0.065(1) 0.106(1) 0.067(1) -0.009(1) 0.004(1) -0.035(1)
C53 0.052(1) 0.075(1) 0.048(1) -0.017(1) 0.013(1) -0.036(1)
C54 0.052(1) 0.090(1) 0.042(1) -0.001(1) -0.005(1) -0.030(1)
C55 0.058(1) 0.042(1) 0.024(1) -0.014(1) 0.001(1) -0.012(1)
C56 0.072(1) 0.082(1) 0.065(1) -0.023(1) 0.003(1) -0.041(1)
C57 0.091(1) 0.103(1) 0.079(1) -0.013(1) 0.002(1) -0.049(1)
C58 0.067(1) 0.089(1) 0.070(1) -0.029(1) -0.001(1) -0.042(1)
C59 0.048(1) 0.062(1) 0.048(1) -0.003(1) -0.018(1) -0.013(1)
C60 0.052(1) 0.070(1) 0.051(1) -0.006(1) -0.006(1) -0.035(1)
C61 0.068(1) 0.085(1) 0.071(1) -0.012(1) 0.003(1) -0.046(1)
C62 0.057(1) 0.069(1) 0.062(1) -0.013(1) 0.011(1) -0.041(1)
C63 0.059(1) 0.051(1) 0.042(1) -0.021(1) 0.005(1) -0.014(1)
C64 0.070(1) 0.062(1) 0.050(1) -0.007(1) 0.010(1) -0.017(1)
C66 0.039(1) 0.076(1) 0.091(1) -0.003(1) -0.029(1) -0.029(1)
C67 0.094(1) 0.108(1) 0.117(1) -0.020(1) -0.006(1) -0.055(1)
C68 0.093(1) 0.111(1) 0.086(1) -0.046(1) -0.006(1) -0.042(1)
C69 0.118(1) 0.134(1) 0.115(1) -0.041(1) 0.019(1) -0.075(1)
C70 0.084(1) 0.109(1) 0.092(1) -0.037(1) 0.006(1) -0.061(1)
C65 0.062(1) 0.089(1) 0.066(1) -0.012(1) 0.003(1) -0.044(1)
C72 0.052(1) 0.078(1) 0.068(1) -0.026(1) -0.008(1) -0.027(1)
C73 0.103(1) 0.118(1) 0.090(1) -0.034(1) 0.006(1) -0.058(1)
C74 0.155(1) 0.170(1) 0.148(1) -0.045(1) 0.039(1) -0.079(1)
C75 0.132(1) 0.144(1) 0.125(1) -0.020(1) 0.010(1) -0.070(1)
C76 0.102(1) 0.102(1) 0.080(1) -0.011(1) -0.010(1) -0.042(1)
C71 0.069(1) 0.102(1) 0.061(1) -0.013(1) -0.009(1) -0.038(1)
C78 0.108(1) 0.125(1) 0.122(1) -0.043(1) -0.005(1) -0.042(1)
C79 0.090(1) 0.119(1) 0.104(1) -0.027(1) -0.014(1) -0.019(1)
C80 0.062(1) 0.114(1) 0.078(1) -0.020(1) -0.002(1) -0.042(1)
C81 0.102(1) 0.135(1) 0.119(1) -0.052(1) 0.012(1) -0.071(1)
C82 0.074(1) 0.087(1) 0.089(1) -0.025(1) -0.001(1) -0.037(1)
C77 0.103(1) 0.107(1) 0.101(1) -0.042(1) 0.011(1) -0.061(1)
C84 0.069(1) 0.075(1) 0.058(1) -0.027(1) 0.009(1) -0.036(1)
C85 0.071(1) 0.099(1) 0.080(1) -0.014(1) -0.010(1) -0.048(1)
C86 0.067(1) 0.085(1) 0.042(1) -0.007(1) 0.008(1) -0.038(1)
C87 0.089(1) 0.085(1) 0.077(1) -0.051(1) 0.034(1) -0.038(1)
C88 0.098(1) 0.089(1) 0.080(1) -0.047(1) -0.006(1) -0.050(1)
C83 0.074(1) 0.083(1) 0.058(1) -0.018(1) 0.005(1) -0.029(1)
O2 0.069(1) 0.054(1) 0.048(1) -0.004(1) -0.012(1) -0.024(1)
C93 0.114(1) 0.117(1) 0.097(1) -0.024(1) -0.002(1) -0.064(1)
C94 0.081(1) 0.077(1) 0.071(1) -0.012(1) 0.013(1) -0.016(1)
C95 0.104(1) 0.104(1) 0.103(1) -0.041(1) 0.008(1) -0.047(1)
C96 0.127(1) 0.128(1) 0.134(1) -0.052(1) 0.011(1) -0.059(1)
O3 0.116(1) 0.128(1) 0.120(1) -0.035(1) 0.012(1) -0.048(1)
C97 0.126(1) 0.129(1) 0.135(1) -0.050(1) 0.007(1) -0.058(1)
C98 0.265(1) 0.261(1) 0.263(1) -0.085(1) 0.030(1) -0.114(1)
C99 0.104(1) 0.112(1) 0.107(1) -0.034(1) 0.001(1) -0.044(1)
C100 0.121(1) 0.117(1) 0.117(1) -0.030(1) 0.014(1) -0.049(1)
O4 0.095(1) 0.090(1) 0.079(1) -0.034(1) -0.002(1) -0.034(1)
C101 0.139(1) 0.138(1) 0.142(1) -0.046(1) 0.013(1) -0.050(1)
C102 0.104(1) 0.108(1) 0.106(1) -0.045(1) 0.002(1) -0.046(1)
C103 0.097(1) 0.105(1) 0.095(1) -0.017(1) -0.001(1) -0.027(1)
C104 0.153(1) 0.149(1) 0.141(1) -0.048(1) 0.008(1) -0.073(1)

loop_
_atom_type_symbol
_atom_type_description
_atom_type_scat_dispersion_real
_atom_type_scat_dispersion_imag
_atom_type_scat_source
C C 0.0033 0.0016 'International Tables Vol C Tables 4.2.6.8 and 6.1.1.4'
H H 0.0000 0.0000 'International Tables Vol C Tables 4.2.6.8 and 6.1.1.4'
N N 0.0061 0.0033 'International Tables Vol C Tables 4.2.6.8 and 6.1.1.4'
O O 0.0106 0.0060 'International Tables Vol C Tables 4.2.6.8 and 6.1.1.4'
Cl Cl 0.1484 0.1585 'International Tables Vol C Tables 4.2.6.8 and 6.1.1.4'
Y Y -2.7962 3.5667 'International Tables Vol C Tables 4.2.6.8 and 6.1.1.4'

loop_
_geom_angle_atom_site_label_1
_geom_angle_atom_site_label_2
_geom_angle_atom_site_label_3
_geom_angle
Cl1 Y1 O1W 78.7(2)
Cl1 Y1 N1 72.3(2)
O1W Y1 N1 134.6(2)
Cl1 Y1 N2 113.9(2)
O1W Y1 N2 147.2(2)
N1 Y1 N2 77.7(2)
Cl1 Y1 N3 162.1(1)
O1W Y1 N3 84.3(2)
N1 Y1 N3 124.8(2)
N2 Y1 N3 78.0(2)
Cl1 Y1 N4 105.7(2)
O1W Y1 N4 79.5(2)
N1 Y1 N4 75.8(2)
N2 Y1 N4 121.7(2)
N3 Y1 N4 76.4(2)
Cl1 Y1 O1 93.0(2)
O1W Y1 O1 69.7(2)
N1 Y1 O1 144.2(2)
N2 Y1 O1 79.2(2)
N3 Y1 O1 75.6(2)
N4 Y1 O1 140.0(2)
Y1 N1 C1 125.9(3)
Y1 N1 C4 126.7(5)
C1 N1 C4 106.1(5)
Y1 N2 C6 127.4(4)
Y1 N2 C9 118.9(3)
C6 N2 C9 106.2(6)
Y1 N3 C11 122.5(5)
Y1 N3 C14 128.5(4)
C11 N3 C14 106.8(5)
Y1 N4 C16 116.9(5)
Y1 N4 C19 119.1(5)
C16 N4 C19 105.9(5)
N1 C1 C2 111.0(5)
N1 C1 C20 122.7(5)
C2 C1 C20 124.3(7)
C1 C2 C3 105.1(6)
C2 C3 C4 101.0(5)
N1 C4 C3 115.6(6)
N1 C4 C5 126.7(6)
C3 C4 C5 117.6(5)
C4 C5 C6 127.5(5)
C4 C5 C21 116.9(5)
C6 C5 C21 115.4(6)
N2 C6 C5 121.0(7)
N2 C6 C7 114.0(6)
C5 C6 C7 124.4(5)
C6 C7 C8 108.0(5)
C7 C8 C9 104.1(6)
N2 C9 C8 107.6(5)
N2 C9 C10 127.9(7)
C8 C9 C10 121.3(6)
C9 C10 C11 119.7(6)
C9 C10 C27 122.9(6)
C11 C10 C27 117.3(5)
N3 C11 C10 132.3(6)
N3 C11 C12 107.9(5)
C10 C11 C12 119.8(5)
C11 C12 C13 104.6(6)
C12 C13 C14 107.9(6)
N3 C14 C13 112.7(6)
N3 C14 C15 125.1(6)
C13 C14 C15 122.1(6)
C14 C15 C16 121.2(6)
C14 C15 C33 117.8(5)
C16 C15 C33 120.0(6)
N4 C16 C15 128.6(6)
N4 C16 C17 108.0(5)
C15 C16 C17 122.0(5)
C16 C17 C18 105.4(6)
C17 C18 C19 108.2(7)
N4 C19 C18 109.1(5)
N4 C19 C20 119.1(5)
C18 C19 C20 125.7(7)
C1 C20 C19 130.5(7)
C1 C20 C39 112.5(5)
C19 C20 C39 116.0(5)
C23 C22 C21 120.0
C22 C23 C24 120.0
C23 C24 C25 120.0
C24 C25 C26 120.0
C25 C26 C21 120.0
C5 C21 C22 119.4(3)
C5 C21 C26 120.6(3)
C22 C21 C26 120.0
C29 C28 C27 120.0
C28 C29 C30 120.0
C29 C30 C31 120.0
C30 C31 C32 120.0
C31 C32 C27 120.0
C10 C27 C28 119.5(2)
C10 C27 C32 120.3(2)
C28 C27 C32 120.0
C35 C34 C33 120.0
C34 C35 C36 120.0
C35 C36 C37 120.0
C36 C37 C38 120.0
C37 C38 C33 120.0
C15 C33 C34 114.8(3)
C15 C33 C38 125.2(3)
C34 C33 C38 120.0
C41 C40 C39 120.0
C40 C41 C42 120.0
C41 C42 C43 120.0
C42 C43 C44 120.0
C43 C44 C39 120.0
C20 C39 C40 121.4(4)
C20 C39 C44 118.6(4)
C40 C39 C44 120.0
Y1 O1 C89 122.6(4)
Y1 O1 C92 127.3(5)
C89 O1 C92 109.9(6)
O1 C89 C90 107.0(5)
C89 C90 C91 107.8(6)
C90 C91 C92 106.2(5)
O1 C92 C91 108.4(6)
C105 O5 C108 109.1(5)
O5 C105 C106 104.3(5)
C105 C106 C107 107.3(6)
C106 C107 C108 105.7(4)
O5 C108 C107 102.8(5)
Cl2 Y2 O2W 86.0(2)
Cl2 Y2 O3W 66.4(2)
O2W Y2 O3W 79.1(2)
Cl2 Y2 N5 124.3(2)
O2W Y2 N5 73.3(2)
O3W Y2 N5 149.0(2)
Cl2 Y2 N6 157.2(2)
O2W Y2 N6 93.3(2)
O3W Y2 N6 91.0(2)
N5 Y2 N6 76.8(2)
Cl2 Y2 N7 98.2(2)
O2W Y2 N7 155.6(3)
O3W Y2 N7 80.6(2)
N5 Y2 N7 121.5(2)
N6 Y2 N7 73.7(2)
Cl2 Y2 N8 78.5(2)
O2W Y2 N8 128.7(2)
O3W Y2 N8 133.7(2)
N5 Y2 N8 76.1(2)
N6 Y2 N8 118.5(2)
N7 Y2 N8 75.5(2)
Y2 N5 C45 123.9(5)
Y2 N5 C48 129.3(5)
C45 N5 C48 106.1(7)
Y2 N6 C50 124.1(4)
Y2 N6 C53 127.8(5)
C50 N6 C53 106.3(5)
Y2 N7 C55 126.3(3)
Y2 N7 C58 118.3(4)
C55 N7 C58 107.3(6)
Y2 N8 C60 123.1(5)
Y2 N8 C63 123.6(3)
C60 N8 C63 107.2(5)
N5 C45 C46 106.8(5)
N5 C45 C64 130.3(7)
C46 C45 C64 120.0(6)
C45 C46 C47 104.3(6)
C46 C47 C48 110.5(6)
N5 C48 C47 107.5(6)
N5 C48 C49 123.3(7)
C47 C48 C49 129.1(7)
C48 C49 C50 133.1(6)
C48 C49 C65 117.9(6)
C50 C49 C65 108.8(5)
N6 C50 C49 123.0(5)
N6 C50 C51 106.5(6)
C49 C50 C51 130.5(6)
C50 C51 C52 108.0(6)
C51 C52 C53 109.4(6)
N6 C53 C52 109.4(6)
N6 C53 C54 121.2(6)
C52 C53 C54 129.4(6)
C53 C54 C55 128.6(7)
C53 C54 C71 118.1(5)
C55 C54 C71 112.4(6)
N7 C55 C54 121.5(6)
N7 C55 C56 110.3(5)
C54 C55 C56 128.1(6)
C55 C56 C57 112.3(7)
C56 C57 C58 106.1(6)
N7 C58 C57 103.4(5)
N7 C58 C59 130.3(7)
C57 C58 C59 126.2(5)
C58 C59 C60 123.4(6)
C58 C59 C77 120.9(6)
C60 C59 C77 114.3(6)
N8 C60 C59 126.0(6)
N8 C60 C61 102.5(6)
C59 C60 C61 131.3(5)
C60 C61 C62 110.0(5)
C61 C62 C63 109.5(6)
N8 C63 C62 109.8(6)
N8 C63 C64 127.0(5)
C62 C63 C64 122.8(6)
C45 C64 C63 118.0(6)
C45 C64 C83 122.7(6)
C63 C64 C83 117.6(5)
C67 C66 C65 120.0
C66 C67 C68 120.0
C67 C68 C69 120.0
C68 C69 C70 120.0
C69 C70 C65 120.0
C49 C65 C66 129.1(3)
C49 C65 C70 110.9(3)
C66 C65 C70 120.0
C73 C72 C71 120.0
C72 C73 C74 120.0
C73 C74 C75 120.0
C74 C75 C76 120.0
C75 C76 C71 120.0
C54 C71 C72 123.7(3)
C54 C71 C76 116.3(3)
C72 C71 C76 120.0
C79 C78 C77 120.0
C78 C79 C80 120.0
C79 C80 C81 120.0
C80 C81 C82 120.0
C81 C82 C77 120.0
C59 C77 C78 116.8(3)
C59 C77 C82 123.1(3)
C78 C77 C82 120.0
C85 C84 C83 120.0
C84 C85 C86 120.0
C85 C86 C87 120.0
C86 C87 C88 120.0
C87 C88 C83 120.0
C64 C83 C84 120.0(4)
C64 C83 C88 120.0(4)
C84 C83 C88 120.0
C93 O2 C96 109.7(5)
O2 C93 C94 103.0(5)
C93 C94 C95 104.5(5)
C94 C95 C96 107.5(5)
O2 C96 C95 104.6(5)
C97 O3 C100 111.2(5)
O3 C97 C98 101.2(6)
C97 C98 C99 106.8(5)
C98 C99 C100 106.0(6)
O3 C100 C99 104.7(5)
C101 O4 C104 110.6(5)
O4 C101 C102 102.4(5)
C101 C102 C103 108.1(6)
C102 C103 C104 103.9(5)
O4 C104 C103 107.3(6)

loop_
_geom_bond_atom_site_label_1
_geom_bond_atom_site_label_2
_geom_bond_distance
Y1 Cl1 2.829(5)
Y1 O1W 2.419(5)
Y1 N1 2.299(5)
Y1 N2 2.342(5)
Y1 N3 2.286(6)
Y1 N4 2.326(7)
Y1 O1 2.483(7)
N1 C1 1.371(10)
N1 C4 1.374(7)
N2 C6 1.377(7)
N2 C9 1.375(9)
N3 C11 1.373(9)
N3 C14 1.374(9)
N4 C16 1.380(7)
N4 C19 1.386(9)
C1 C2 1.413(8)
C1 C20 1.371(9)
C2 C3 1.550(10)
C3 C4 1.377(9)
C4 C5 1.433(10)
C5 C6 1.392(9)
C5 C21 1.524(8)
C6 C7 1.360(10)
C7 C8 1.395(9)
C8 C9 1.541(9)
C9 C10 1.361(9)
C10 C11 1.416(10)
C10 C27 1.569(9)
C11 C12 1.647(9)
C12 C13 1.320(11)
C13 C14 1.509(9)
C14 C15 1.368(10)
C15 C16 1.463(9)
C15 C33 1.477(9)
C16 C17 1.600(11)
C17 C18 1.289(8)
C18 C19 1.521(10)
C19 C20 1.375(8)
C20 C39 1.557(9)
C22 C23 1.395
C22 C21 1.395
C23 C24 1.395
C24 C25 1.395
C25 C26 1.395
C26 C21 1.395
C28 C29 1.395
C28 C27 1.395
C29 C30 1.395
C30 C31 1.395
C31 C32 1.395
C32 C27 1.395
C34 C35 1.395
C34 C33 1.395
C35 C36 1.395
C36 C37 1.395
C37 C38 1.395
C38 C33 1.395
C40 C41 1.395
C40 C39 1.395
C41 C42 1.395
C42 C43 1.395
C43 C44 1.395
C44 C39 1.395
O1 C89 1.424(10)
O1 C92 1.420(7)
C89 C90 1.498(9)
C90 C91 1.449(8)
C91 C92 1.496(11)
O5 C105 1.424(11)
O5 C108 1.425(7)
C105 C106 1.496(7)
C106 C107 1.447(10)
C107 C108 1.498(8)
Y2 Cl2 2.531(5)
Y2 O2W 2.344(5)
Y2 O3W 2.334(9)
Y2 N5 2.407(8)
Y2 N6 2.452(6)
Y2 N7 2.381(5)
Y2 N8 2.431(6)
N5 C45 1.383(9)
N5 C48 1.376(8)
N6 C50 1.378(9)
N6 C53 1.375(9)
N7 C55 1.374(9)
N7 C58 1.376(7)
N8 C60 1.379(8)
N8 C63 1.379(9)
C45 C46 1.327(9)
C45 C64 1.440(8)
C46 C47 1.420(9)
C47 C48 1.265(11)
C48 C49 1.252(9)
C49 C50 1.529(11)
C49 C65 1.567(9)
C50 C51 1.341(9)
C51 C52 1.364(11)
C52 C53 1.270(9)
C53 C54 1.395(10)
C54 C55 1.465(8)
C54 C71 1.461(10)
C55 C56 1.342(9)
C56 C57 1.252(9)
C57 C58 1.552(11)
C58 C59 1.396(9)
C59 C60 1.387(11)
C59 C77 1.485(8)
C60 C61 1.567(9)
C61 C62 1.191(10)
C62 C63 1.420(8)
C63 C64 1.506(9)
C64 C83 1.427(10)
C66 C67 1.395
C66 C65 1.395
C67 C68 1.395
C68 C69 1.395
C69 C70 1.395
C70 C65 1.395
C72 C73 1.395
C72 C71 1.395
C73 C74 1.395
C74 C75 1.395
C75 C76 1.395
C76 C71 1.395
C78 C79 1.395
C78 C77 1.395
C79 C80 1.395
C80 C81 1.395
C81 C82 1.395
C82 C77 1.395
C84 C85 1.395
C84 C83 1.395
C85 C86 1.395
C86 C87 1.395
C87 C88 1.395
C88 C83 1.395
O2 C93 1.425(8)
O2 C96 1.421(10)
C93 C94 1.499(7)
C94 C95 1.445(10)
C95 C96 1.498(6)
O3 C97 1.421(7)
O3 C100 1.421(11)
C97 C98 1.500(10)
C98 C99 1.448(10)
C99 C100 1.500(7)
O4 C101 1.425(11)
O4 C104 1.426(8)
C101 C102 1.498(6)
C102 C103 1.447(11)
C103 C104 1.498(8)
